data_4134887
loop_
_publ_author_name
'Koshino, Kota'
'Kinjo, Rei'

_publ_section_title
;
 Construction of \s-aromatic AlB2 ring via A Borane Coupling with A
 Dicoordinate Cyclic (Alkyl)(Amino)Aluminyl Anion.
;
_journal_name_full 'Journal of the American Chemical Society'
_journal_paper_doi 10.1021/jacs.0c03179
_journal_year 2020
_chemical_formula_sum 'C35 H73 Al B2 K N O8 Si2'
_chemical_formula_weight 779.82
_space_group_crystal_system orthorhombic
_space_group_IT_number 19
_space_group_name_Hall 'P 2ac 2ab'
_space_group_name_H-M_alt 'P 21 21 21'
_atom_sites_solution_hydrogens mixed
_atom_sites_solution_primary dual
_cell_angle_alpha 90
_cell_angle_beta 90
_cell_angle_gamma 90
_cell_formula_units_Z 4
_cell_length_a 12.363(8)
_cell_length_b 17.201(11)
_cell_length_c 21.419(11)
_cell_measurement_reflns_used 4190
_cell_measurement_temperature 100.(2)
_cell_measurement_theta_max 23.0090
_cell_measurement_theta_min 2.3764
_cell_volume 4555(5)
_computing_cell_refinement 'SAINT V8.38A (Bruker AXS Inc., 2017)'
_computing_data_collection 'Bruker Instrument Service v2012.12.0.3'
_computing_data_reduction 'SAINT V8.38A (Bruker AXS Inc., 2017)'
_computing_molecular_graphics 'XP (Bruker AXS Inc., 2016)'
_computing_publication_material 'APEX3 (Bruker AXS Inc., 2016)'
_computing_structure_refinement 'SHELXL-2017/1 (Sheldrick, 2017)'
_computing_structure_solution 'SHELXT 2014/5 (Sheldrick, 2014)'
_diffrn_ambient_temperature 100.(2)
_diffrn_detector_area_resol_mean 8.3333
_diffrn_measured_fraction_theta_full 0.998
_diffrn_measured_fraction_theta_max 0.998
_diffrn_measurement_device_type 'CCD area detector'
_diffrn_measurement_method 'phi and omega scans'
_diffrn_radiation_monochromator graphite
_diffrn_radiation_type MoK\a
_diffrn_radiation_wavelength 0.71073
_diffrn_reflns_av_R_equivalents 0.0604
_diffrn_reflns_av_unetI/netI 0.0914
_diffrn_reflns_limit_h_max 15
_diffrn_reflns_limit_h_min -15
_diffrn_reflns_limit_k_max 21
_diffrn_reflns_limit_k_min -21
_diffrn_reflns_limit_l_max 27
_diffrn_reflns_limit_l_min -20
_diffrn_reflns_number 25353
_diffrn_reflns_theta_full 26.98
_diffrn_reflns_theta_max 26.98
_diffrn_reflns_theta_min 1.90
_diffrn_source 'fine-focus sealed tube'
_diffrn_source_type 'Bruker X8 Apex'
_exptl_absorpt_coefficient_mu 0.232
_exptl_absorpt_correction_T_max 0.98
_exptl_absorpt_correction_T_min 0.73
_exptl_absorpt_correction_type multi-scan
_exptl_absorpt_process_details
;
SADABS-2016/2 - Bruker AXS area detector scaling and absorption correction
;
_exptl_crystal_colour colourless
_exptl_crystal_density_diffrn 1.137
_exptl_crystal_density_method 'not measured'
_exptl_crystal_description block
_exptl_crystal_F_000 1696
_exptl_crystal_size_max 0.350
_exptl_crystal_size_mid 0.180
_exptl_crystal_size_min 0.090
_refine_diff_density_max 0.301
_refine_diff_density_min -0.328
_refine_ls_abs_structure_details
;

Flack x determined using 2237 quotients [(I+)-(I-)]/[(I+)+(I-)]
(Parsons, Flack and Wagner, Acta Cryst. B69 (2013) 249-259).
;
_refine_ls_abs_structure_Flack -0.02(3)
_refine_ls_extinction_method none
_refine_ls_goodness_of_fit_ref 1.002
_refine_ls_hydrogen_treatment mixed
_refine_ls_matrix_type full
_refine_ls_number_parameters 699
_refine_ls_number_reflns 9867
_refine_ls_number_restraints 438
_refine_ls_restrained_S_all 0.993
_refine_ls_R_factor_all 0.0904
_refine_ls_R_factor_gt 0.0537
_refine_ls_shift/su_max 0.001
_refine_ls_shift/su_mean 0.000
_refine_ls_structure_factor_coef Fsqd
_refine_ls_weighting_details 'w=1/[\s^2^(Fo^2^)+(0.0461P)^2^+0.1401P] where P=(Fo^2^+2Fc^2^)/3'
_refine_ls_weighting_scheme calc
_refine_ls_wR_factor_gt 0.0983
_refine_ls_wR_factor_ref 0.1109
_reflns_number_gt 6942
_reflns_number_total 9867
_reflns_threshold_expression 'I > 2\s(I)'
_cod_data_source_file ja0c03179_si_005.cif
_cod_data_source_block rei1420_kota
_cod_depositor_comments
;
The following automatic conversions were performed:

data item '_exptl_absorpt_correction_type' value 'Multi-Scan' was
changed to 'multi-scan' in accordance with the
/home/data/users/saulius/crontab/automatic-downloads/rss-feeds/ACS/lib/dictionaries/cif_core.dic
dictionary named 'cif_core.dic' version 2.4.2 last updated on
2011-04-26.

Automatic conversion script
Id: cif_fix_values 7556 2019-12-06 15:28:31Z antanas 
;
_cod_original_cell_volume 4555.(5)
_cod_database_code 4134887

loop_
_space_group_symop_operation_xyz
'x, y, z'
'-x+1/2, -y, z+1/2'
'-x, y+1/2, -z+1/2'
'x+1/2, -y+1/2, -z'

loop_
_atom_site_type_symbol
_atom_site_label
_atom_site_fract_x
_atom_site_fract_y
_atom_site_fract_z
_atom_site_U_iso_or_equiv
_atom_site_adp_type
_atom_site_calc_flag
_atom_site_refinement_flags_adp
_atom_site_refinement_flags_occupancy
_atom_site_refinement_flags_posn
_atom_site_occupancy
_atom_site_disorder_assembly
_atom_site_disorder_group
C C20A 0.0218(5) 0.5672(4) 0.5940(2) 0.0341(14) Uani d U P . 0.853(5) A 1
H H20A 0.013098 0.527889 0.62735 0.041 Uiso calc U P R 0.853(5) A 1
H H20B -0.04837 0.57306 0.572184 0.041 Uiso calc U P R 0.853(5) A 1
C C21A 0.0568(7) 0.6463(6) 0.6227(3) 0.0317(19) Uani d U P . 0.853(5) A 1
H H21A 0.06364 0.685517 0.589141 0.038 Uiso calc U P R 0.853(5) A 1
H H21B 0.00055 0.664373 0.65223 0.038 Uiso calc U P R 0.853(5) A 1
C C22A 0.1401(5) 0.6102(4) 0.7164(2) 0.0324(14) Uani d U P . 0.853(5) A 1
H H22A 0.092332 0.563995 0.715518 0.039 Uiso calc U P R 0.853(5) A 1
H H22B 0.106145 0.650415 0.742983 0.039 Uiso calc U P R 0.853(5) A 1
C C23A 0.2515(6) 0.5885(6) 0.7418(5) 0.032(2) Uani d U P . 0.853(5) A 1
H H23A 0.295475 0.636283 0.745828 0.038 Uiso calc U P R 0.853(5) A 1
H H23B 0.242764 0.565979 0.784032 0.038 Uiso calc U P R 0.853(5) A 1
C C24A 0.2738(5) 0.4554(4) 0.7126(3) 0.0413(15) Uani d U P . 0.853(5) A 1
H H24A 0.194401 0.452962 0.718365 0.05 Uiso calc U P R 0.853(5) A 1
H H24B 0.308956 0.432975 0.749988 0.05 Uiso calc U P R 0.853(5) A 1
C C25A 0.3072(7) 0.4095(5) 0.6536(3) 0.0387(19) Uani d U P . 0.853(5) A 1
H H25A 0.386692 0.413 0.648791 0.046 Uiso calc U P R 0.853(5) A 1
H H25B 0.288675 0.354078 0.659822 0.046 Uiso calc U P R 0.853(5) A 1
C C26A 0.1483(5) 0.4136(4) 0.5909(3) 0.0396(15) Uani d U P . 0.853(5) A 1
H H26A 0.107836 0.422705 0.630133 0.047 Uiso calc U P R 0.853(5) A 1
H H26B 0.142754 0.357693 0.580319 0.047 Uiso calc U P R 0.853(5) A 1
C C27A 0.0995(8) 0.4632(5) 0.5377(4) 0.033(2) Uani d U P . 0.853(5) A 1
H H27A 0.139614 0.452795 0.498629 0.04 Uiso calc U P R 0.853(5) A 1
H H27B 0.023253 0.447602 0.5311 0.04 Uiso calc U P R 0.853(5) A 1
O O1A 0.1034(3) 0.5425(2) 0.55063(16) 0.0372(11) Uani d U P . 0.853(5) A 1
O O2A 0.1563(3) 0.6394(2) 0.65438(17) 0.0314(10) Uani d U P . 0.853(5) A 1
O O3A 0.3078(3) 0.5346(2) 0.70378(17) 0.0340(10) Uani d U P . 0.853(5) A 1
O O4A 0.2597(4) 0.4346(2) 0.5992(2) 0.0417(12) Uani d U P . 0.853(5) A 1
C C20B 0.041(3) 0.5206(18) 0.5822(14) 0.022(5) Uani d U P . 0.147(5) A 2
H H20C -0.028544 0.52559 0.560143 0.026 Uiso calc U P R 0.147(5) A 2
H H20D 0.026425 0.507443 0.626362 0.026 Uiso calc U P R 0.147(5) A 2
C C21B 0.119(5) 0.446(3) 0.547(3) 0.022(6) Uani d U P . 0.147(5) A 2
H H21C 0.082804 0.395004 0.554207 0.026 Uiso calc U P R 0.147(5) A 2
H H21D 0.124205 0.454664 0.50194 0.026 Uiso calc U P R 0.147(5) A 2
C C22B 0.205(3) 0.3939(17) 0.6226(12) 0.022(5) Uani d U P . 0.147(5) A 2
H H22C 0.203534 0.339424 0.607784 0.026 Uiso calc U P R 0.147(5) A 2
H H22D 0.137423 0.403264 0.645871 0.026 Uiso calc U P R 0.147(5) A 2
C C23B 0.314(4) 0.403(3) 0.6759(19) 0.026(6) Uani d U P . 0.147(5) A 2
H H23C 0.293962 0.384715 0.718174 0.031 Uiso calc U P R 0.147(5) A 2
H H23D 0.378871 0.373873 0.661516 0.031 Uiso calc U P R 0.147(5) A 2
C C24B 0.275(3) 0.499(2) 0.7327(15) 0.026(6) Uani d U P . 0.147(5) A 2
H H24C 0.312368 0.474436 0.768469 0.032 Uiso calc U P R 0.147(5) A 2
H H24D 0.199929 0.479966 0.730424 0.032 Uiso calc U P R 0.147(5) A 2
C C25B 0.279(5) 0.596(4) 0.738(3) 0.028(7) Uani d U P . 0.147(5) A 2
H H25C 0.247044 0.612103 0.778562 0.034 Uiso calc U P R 0.147(5) A 2
H H25D 0.354775 0.613746 0.736882 0.034 Uiso calc U P R 0.147(5) A 2
C C26B 0.108(3) 0.627(2) 0.6888(18) 0.026(6) Uani d U P . 0.147(5) A 2
H H26C 0.077442 0.667899 0.715549 0.032 Uiso calc U P R 0.147(5) A 2
H H26D 0.08097 0.575429 0.703021 0.032 Uiso calc U P R 0.147(5) A 2
C C27B 0.078(5) 0.643(4) 0.609(2) 0.028(7) Uani d U P . 0.147(5) A 2
H H27C 0.000283 0.656028 0.604593 0.033 Uiso calc U P R 0.147(5) A 2
H H27D 0.120659 0.687429 0.593389 0.033 Uiso calc U P R 0.147(5) A 2
O O1B 0.0964(17) 0.5897(13) 0.5792(9) 0.026(5) Uani d U P . 0.147(5) A 2
O O2B 0.205(2) 0.4437(12) 0.5688(10) 0.026(5) Uani d U P . 0.147(5) A 2
O O3B 0.3327(15) 0.4856(11) 0.6749(8) 0.020(5) Uani d U P . 0.147(5) A 2
O O4B 0.2211(18) 0.6286(11) 0.6894(10) 0.030(5) Uani d U P . 0.147(5) A 2
C C28A 0.2782(10) 0.5972(7) 0.4135(6) 0.047(3) Uani d U P . 0.624(8) A 3
H H28A 0.199982 0.603532 0.421908 0.056 Uiso calc U P R 0.624(8) A 3
H H28B 0.286464 0.578704 0.37002 0.056 Uiso calc U P R 0.624(8) A 3
C C29A 0.3334(8) 0.6747(5) 0.4202(3) 0.044(3) Uani d U P . 0.624(8) A 3
H H29A 0.411974 0.669461 0.412505 0.053 Uiso calc U P R 0.624(8) A 3
H H29B 0.303281 0.712393 0.389914 0.053 Uiso calc U P R 0.624(8) A 3
C C30A 0.3806(11) 0.7628(7) 0.5022(6) 0.051(3) Uani d U P . 0.624(8) A 3
H H30A 0.349421 0.786367 0.540316 0.061 Uiso calc U P R 0.624(8) A 3
H H30B 0.381312 0.803081 0.469178 0.061 Uiso calc U P R 0.624(8) A 3
C C31A 0.4958(10) 0.7377(6) 0.5156(5) 0.047(3) Uani d U P . 0.624(8) A 3
H H31A 0.527846 0.713808 0.477808 0.057 Uiso calc U P R 0.624(8) A 3
H H31B 0.54002 0.783491 0.527106 0.057 Uiso calc U P R 0.624(8) A 3
C C32A 0.5858(9) 0.6395(8) 0.5720(5) 0.053(3) Uani d U P . 0.624(8) A 3
H H32A 0.589156 0.619443 0.615322 0.063 Uiso calc U P R 0.624(8) A 3
H H32B 0.649795 0.673087 0.565427 0.063 Uiso calc U P R 0.624(8) A 3
C C33A 0.5917(9) 0.5715(8) 0.5273(5) 0.050(3) Uani d U P . 0.624(8) A 3
H H33A 0.590846 0.590455 0.483642 0.06 Uiso calc U P R 0.624(8) A 3
H H33B 0.659348 0.541981 0.534091 0.06 Uiso calc U P R 0.624(8) A 3
C C34A 0.4742(11) 0.4674(7) 0.4905(5) 0.048(3) Uani d U P . 0.624(8) A 3
H H34A 0.426119 0.426134 0.506822 0.057 Uiso calc U P R 0.624(8) A 3
H H34B 0.542607 0.442532 0.477072 0.057 Uiso calc U P R 0.624(8) A 3
C C35A 0.4204(8) 0.5056(5) 0.4338(4) 0.042(3) Uani d U P . 0.624(8) A 3
H H35A 0.468873 0.545479 0.415762 0.051 Uiso calc U P R 0.624(8) A 3
H H35B 0.405415 0.466014 0.401345 0.051 Uiso calc U P R 0.624(8) A 3
O O5A 0.3141(14) 0.7005(9) 0.4828(9) 0.044(4) Uani d U P . 0.624(8) A 3
O O6A 0.4959(14) 0.6828(10) 0.5656(8) 0.044(4) Uani d U P . 0.624(8) A 3
O O7A 0.4968(9) 0.5210(8) 0.5389(7) 0.046(3) Uani d U P . 0.624(8) A 3
O O8A 0.3204(12) 0.5410(8) 0.4543(7) 0.039(3) Uani d U P . 0.624(8) A 3
C C28B 0.3366(13) 0.5675(9) 0.4108(7) 0.035(4) Uani d U P . 0.376(8) A 4
H H28C 0.308976 0.536005 0.375564 0.042 Uiso calc U P R 0.376(8) A 4
H H28D 0.409242 0.587163 0.399398 0.042 Uiso calc U P R 0.376(8) A 4
C C29B 0.2617(17) 0.6348(11) 0.4226(9) 0.040(5) Uani d U P . 0.376(8) A 4
H H29C 0.259369 0.667805 0.384775 0.048 Uiso calc U P R 0.376(8) A 4
H H29D 0.187875 0.614452 0.429836 0.048 Uiso calc U P R 0.376(8) A 4
C C30B 0.3764(11) 0.7346(9) 0.4606(7) 0.036(4) Uani d U P . 0.376(8) A 4
H H30C 0.346734 0.780531 0.438663 0.044 Uiso calc U P R 0.376(8) A 4
H H30D 0.429689 0.709035 0.432908 0.044 Uiso calc U P R 0.376(8) A 4
C C31B 0.4308(16) 0.7596(11) 0.5213(8) 0.031(4) Uani d U P . 0.376(8) A 4
H H31C 0.489773 0.796549 0.51149 0.037 Uiso calc U P R 0.376(8) A 4
H H31D 0.37722 0.787343 0.547521 0.037 Uiso calc U P R 0.376(8) A 4
C C32B 0.5820(11) 0.6748(8) 0.5288(7) 0.039(4) Uani d U P . 0.376(8) A 4
H H32C 0.637601 0.713976 0.539666 0.046 Uiso calc U P R 0.376(8) A 4
H H32D 0.577875 0.670609 0.48273 0.046 Uiso calc U P R 0.376(8) A 4
C C33B 0.6100(14) 0.5958(9) 0.5578(8) 0.029(4) Uani d U P . 0.376(8) A 4
H H33C 0.682165 0.579006 0.542997 0.035 Uiso calc U P R 0.376(8) A 4
H H33D 0.61336 0.601106 0.603809 0.035 Uiso calc U P R 0.376(8) A 4
C C34B 0.5398(13) 0.5065(10) 0.4826(6) 0.046(4) Uani d U P . 0.376(8) A 4
H H34C 0.599077 0.467812 0.481611 0.055 Uiso calc U P R 0.376(8) A 4
H H34D 0.55706 0.548241 0.452463 0.055 Uiso calc U P R 0.376(8) A 4
C C35B 0.4346(14) 0.4680(12) 0.4647(9) 0.040(5) Uani d U P . 0.376(8) A 4
H H35C 0.442305 0.444808 0.422685 0.048 Uiso calc U P R 0.376(8) A 4
H H35D 0.419375 0.425359 0.494504 0.048 Uiso calc U P R 0.376(8) A 4
O O5B 0.293(2) 0.6826(15) 0.4755(15) 0.031(5) Uani d U P . 0.376(8) A 4
O O6B 0.473(2) 0.6975(15) 0.5556(13) 0.028(5) Uani d U P . 0.376(8) A 4
O O7B 0.5309(13) 0.5373(10) 0.5417(9) 0.023(3) Uani d U P . 0.376(8) A 4
O O8B 0.3442(19) 0.5211(12) 0.4644(12) 0.029(5) Uani d U P . 0.376(8) A 4
Al Al1 0.78952(9) 0.42390(7) 0.75672(5) 0.0202(3) Uani d . . . 1.0 . .
B B1 0.8944(4) 0.3602(3) 0.8175(2) 0.0289(12) Uani d . . . 1.0 . .
B B2 0.9646(4) 0.4263(3) 0.7625(2) 0.0288(11) Uani d . . . 1.0 . .
C C1 0.5441(4) 0.3622(3) 0.8271(2) 0.0466(14) Uani d . . . 1.0 . .
H H1A 0.519912 0.36013 0.783599 0.07 Uiso calc U . R 1.0 . .
H H1B 0.484177 0.347655 0.85471 0.07 Uiso calc U . R 1.0 . .
H H1C 0.60441 0.326046 0.833143 0.07 Uiso calc U . R 1.0 . .
C C2 0.4634(4) 0.5248(4) 0.8561(2) 0.0570(16) Uani d . . . 1.0 . .
H H2A 0.482126 0.575219 0.874402 0.086 Uiso calc U . R 1.0 . .
H H2B 0.412747 0.497524 0.883662 0.086 Uiso calc U . R 1.0 . .
H H2C 0.429547 0.532831 0.815218 0.086 Uiso calc U . R 1.0 . .
C C3 0.6587(4) 0.4634(3) 0.92569(19) 0.0425(13) Uani d . . . 1.0 . .
H H3A 0.721945 0.429103 0.924181 0.064 Uiso calc U . R 1.0 . .
H H3B 0.607815 0.444321 0.957248 0.064 Uiso calc U . R 1.0 . .
H H3C 0.681798 0.516195 0.936576 0.064 Uiso calc U . R 1.0 . .
C C4 0.7921(5) 0.6372(3) 0.7151(2) 0.0598(16) Uani d . . . 1.0 . .
H H4A 0.839624 0.597226 0.697484 0.09 Uiso calc U . R 1.0 . .
H H4B 0.8334 0.685077 0.721819 0.09 Uiso calc U . R 1.0 . .
H H4C 0.732526 0.647495 0.686021 0.09 Uiso calc U . R 1.0 . .
C C5 0.6334(6) 0.6763(3) 0.8178(4) 0.092(2) Uani d U . . 1.0 . .
H H5A 0.576478 0.681035 0.786176 0.138 Uiso calc U . R 1.0 . .
H H5B 0.669004 0.726706 0.823392 0.138 Uiso calc U . R 1.0 . .
H H5C 0.601443 0.659624 0.857445 0.138 Uiso calc U . R 1.0 . .
C C6 0.8493(4) 0.6055(3) 0.8504(2) 0.0552(15) Uani d . . . 1.0 . .
H H6A 0.820306 0.595103 0.892193 0.083 Uiso calc U . R 1.0 . .
H H6B 0.88304 0.657042 0.8498 0.083 Uiso calc U . R 1.0 . .
H H6C 0.903417 0.565995 0.839899 0.083 Uiso calc U . R 1.0 . .
C C7 0.6792(3) 0.5026(2) 0.78225(17) 0.0219(9) Uani d . . . 1.0 . .
C C8 0.6086(3) 0.5002(2) 0.72260(17) 0.0244(10) Uani d . . . 1.0 . .
H H8 0.549528 0.535043 0.717726 0.029 Uiso calc U . R 1.0 . .
C C9 0.6322(3) 0.4478(2) 0.67749(17) 0.0242(10) Uani d . . . 1.0 . .
H H9 0.59035 0.446722 0.640303 0.029 Uiso calc U . R 1.0 . .
C C10 0.7410(3) 0.3394(2) 0.63420(17) 0.0236(9) Uani d . . . 1.0 . .
C C11 0.6385(4) 0.2982(3) 0.6091(2) 0.0332(11) Uani d . . . 1.0 . .
H H11A 0.601339 0.271114 0.643767 0.04 Uiso calc U . R 1.0 . .
H H11B 0.588139 0.337362 0.591696 0.04 Uiso calc U . R 1.0 . .
C C12 0.8168(4) 0.2764(2) 0.66061(18) 0.0283(10) Uani d . . . 1.0 . .
H H12A 0.883349 0.30114 0.676932 0.034 Uiso calc U . R 1.0 . .
H H12B 0.780548 0.249408 0.69565 0.034 Uiso calc U . R 1.0 . .
C C13 0.7988(4) 0.3796(2) 0.57969(18) 0.0354(11) Uani d . . . 1.0 . .
H H13A 0.864866 0.405762 0.595196 0.043 Uiso calc U . R 1.0 . .
H H13B 0.750708 0.41976 0.561585 0.043 Uiso calc U . R 1.0 . .
C C14 0.6686(4) 0.2391(3) 0.5580(2) 0.0368(12) Uani d . . . 1.0 . .
H H14 0.601654 0.213458 0.541831 0.044 Uiso calc U . R 1.0 . .
C C15 0.7450(4) 0.1774(2) 0.5855(2) 0.0345(11) Uani d . . . 1.0 . .
H H15A 0.7084 0.149514 0.619949 0.041 Uiso calc U . R 1.0 . .
H H15B 0.764465 0.139092 0.552912 0.041 Uiso calc U . R 1.0 . .
C C16 0.8469(4) 0.2170(3) 0.60993(19) 0.0324(11) Uani d . . . 1.0 . .
H H16 0.896234 0.176964 0.628195 0.039 Uiso calc U . R 1.0 . .
C C17 0.9050(4) 0.2586(3) 0.5561(2) 0.0469(14) Uani d . . . 1.0 . .
H H17A 0.972005 0.283459 0.571692 0.056 Uiso calc U . R 1.0 . .
H H17B 0.925101 0.22051 0.523471 0.056 Uiso calc U . R 1.0 . .
C C18 0.8297(5) 0.3201(3) 0.5287(2) 0.0469(15) Uani d . . . 1.0 . .
H H18 0.867023 0.347504 0.493593 0.056 Uiso calc U . R 1.0 . .
C C19 0.7270(5) 0.2812(3) 0.5045(2) 0.0505(15) Uani d . . . 1.0 . .
H H19A 0.745807 0.243453 0.471322 0.061 Uiso calc U . R 1.0 . .
H H19B 0.678449 0.320934 0.486178 0.061 Uiso calc U . R 1.0 . .
K K1 0.31696(9) 0.58818(6) 0.57937(4) 0.0368(3) Uani d . . . 1.0 . .
N N1 0.7172(3) 0.39533(19) 0.68495(13) 0.0224(8) Uani d . . . 1.0 . .
Si Si1 0.59006(10) 0.46455(8) 0.84641(5) 0.0312(3) Uani d . . . 1.0 . .
Si Si2 0.73582(11) 0.60232(7) 0.79149(6) 0.0364(3) Uani d . . . 1.0 . .
H H1 0.877(4) 0.389(3) 0.861(2) 0.057(15) Uiso d . . . 1.0 . .
H H5 1.000(3) 0.397(2) 0.7216(18) 0.032(12) Uiso d . . . 1.0 . .
H H4 1.021(4) 0.460(3) 0.793(2) 0.052(14) Uiso d . . . 1.0 . .
H H3 0.804(4) 0.337(2) 0.8031(18) 0.039(12) Uiso d . . . 1.0 . .
H H6 0.915(4) 0.473(2) 0.7344(18) 0.039(12) Uiso d . . . 1.0 . .
H H2 0.945(4) 0.304(3) 0.8103(18) 0.037(12) Uiso d . . . 1.0 . .

loop_
_atom_site_aniso_label
_atom_site_aniso_U_11
_atom_site_aniso_U_22
_atom_site_aniso_U_33
_atom_site_aniso_U_12
_atom_site_aniso_U_13
_atom_site_aniso_U_23
C20A 0.036(3) 0.038(3) 0.028(3) 0.004(3) -0.003(2) -0.001(3)
C21A 0.039(5) 0.032(3) 0.024(4) 0.008(3) 0.001(3) 0.006(3)
C22A 0.034(3) 0.042(3) 0.022(3) 0.001(3) 0.005(2) -0.002(2)
C23A 0.031(4) 0.044(4) 0.020(3) -0.006(4) 0.001(3) -0.005(3)
C24A 0.033(3) 0.039(3) 0.052(3) 0.000(3) -0.001(3) 0.010(3)
C25A 0.031(3) 0.033(3) 0.052(4) 0.006(3) 0.002(4) 0.002(4)
C26A 0.034(3) 0.032(3) 0.052(4) -0.009(3) 0.014(3) -0.017(3)
C27A 0.033(4) 0.039(5) 0.027(4) -0.002(3) 0.001(3) -0.012(3)
O1A 0.048(3) 0.039(2) 0.0251(19) -0.005(2) 0.0099(18) -0.0063(19)
O2A 0.038(2) 0.029(2) 0.028(2) 0.0005(18) 0.0003(19) -0.0020(17)
O3A 0.024(2) 0.040(2) 0.037(2) -0.0002(19) 0.0007(16) 0.001(2)
O4A 0.030(3) 0.042(2) 0.054(3) -0.007(2) 0.016(2) -0.014(2)
C20B 0.027(9) 0.022(9) 0.017(8) -0.002(8) -0.001(7) -0.004(8)
C21B 0.027(10) 0.018(9) 0.020(9) -0.005(8) 0.000(8) -0.007(8)
C22B 0.027(9) 0.020(8) 0.019(8) 0.001(8) 0.002(8) 0.001(7)
C23B 0.024(9) 0.024(9) 0.028(9) 0.004(8) 0.003(8) -0.002(8)
C24B 0.027(9) 0.024(9) 0.028(9) 0.002(8) -0.003(8) -0.009(8)
C25B 0.028(10) 0.029(10) 0.027(10) 0.001(9) -0.006(8) -0.006(8)
C26B 0.027(9) 0.024(9) 0.028(9) 0.005(8) -0.001(8) -0.001(8)
C27B 0.027(10) 0.027(10) 0.030(10) 0.002(8) 0.002(8) -0.002(8)
O1B 0.027(8) 0.028(8) 0.024(8) -0.006(7) 0.002(7) -0.002(7)
O2B 0.026(8) 0.025(8) 0.026(8) -0.004(7) 0.005(7) -0.003(7)
O3B 0.018(8) 0.015(8) 0.026(8) 0.004(6) 0.003(6) -0.007(6)
O4B 0.028(8) 0.025(8) 0.036(8) 0.008(7) -0.001(7) 0.000(7)
C28A 0.034(6) 0.072(8) 0.034(5) 0.002(7) -0.014(5) -0.012(6)
C29A 0.040(5) 0.062(6) 0.030(4) 0.011(5) -0.003(4) 0.012(4)
C30A 0.071(8) 0.031(5) 0.050(7) -0.001(6) 0.016(6) 0.004(5)
C31A 0.063(7) 0.035(6) 0.044(5) -0.029(5) -0.005(5) 0.011(5)
C32A 0.045(6) 0.078(7) 0.035(5) -0.029(6) -0.009(4) 0.024(6)
C33A 0.024(5) 0.071(8) 0.055(6) 0.009(5) 0.010(5) 0.036(6)
C34A 0.062(8) 0.033(5) 0.048(7) 0.012(6) 0.026(5) 0.007(6)
C35A 0.055(6) 0.035(5) 0.037(5) -0.005(5) 0.024(4) -0.008(4)
O5A 0.044(8) 0.042(7) 0.045(7) -0.003(5) 0.012(6) 0.001(5)
O6A 0.044(8) 0.048(8) 0.039(6) -0.019(6) -0.007(5) 0.007(5)
O7A 0.038(6) 0.048(7) 0.052(5) -0.004(5) 0.022(5) 0.014(5)
O8A 0.041(7) 0.043(7) 0.032(6) -0.010(5) 0.012(5) -0.007(5)
C28B 0.032(8) 0.048(8) 0.026(7) -0.009(7) 0.004(6) -0.016(6)
C29B 0.039(9) 0.051(9) 0.029(8) -0.008(9) -0.008(6) -0.008(8)
C30B 0.028(7) 0.036(7) 0.045(8) 0.002(6) 0.004(6) 0.007(7)
C31B 0.029(9) 0.027(8) 0.035(8) -0.003(7) 0.008(7) 0.001(7)
C32B 0.028(7) 0.045(8) 0.043(7) -0.015(6) 0.003(6) 0.001(6)
C33B 0.031(8) 0.027(8) 0.029(8) -0.001(7) -0.005(6) 0.001(7)
C34B 0.044(8) 0.055(9) 0.039(7) 0.012(7) 0.007(6) -0.008(7)
C35B 0.047(9) 0.037(9) 0.037(9) -0.008(8) -0.007(7) -0.007(8)
O5B 0.023(8) 0.040(10) 0.029(7) 0.000(7) -0.001(6) -0.007(7)
O6B 0.031(8) 0.024(8) 0.029(9) 0.000(6) -0.006(6) -0.003(7)
O7B 0.026(8) 0.018(6) 0.025(5) -0.010(6) 0.004(6) 0.009(5)
O8B 0.030(9) 0.024(8) 0.034(8) -0.007(6) 0.003(6) -0.008(6)
Al1 0.0183(6) 0.0242(6) 0.0181(6) -0.0001(6) -0.0024(5) 0.0013(5)
B1 0.023(3) 0.032(3) 0.032(3) 0.002(2) -0.004(2) 0.001(2)
B2 0.022(3) 0.035(3) 0.030(3) 0.002(3) -0.003(2) 0.000(3)
C1 0.042(3) 0.059(4) 0.039(3) -0.019(3) 0.002(2) 0.010(2)
C2 0.036(3) 0.088(5) 0.048(3) 0.014(3) 0.018(2) 0.007(3)
C3 0.050(3) 0.050(3) 0.027(2) 0.005(3) 0.004(2) 0.002(2)
C4 0.066(4) 0.049(3) 0.064(3) -0.021(3) -0.021(3) 0.023(3)
C5 0.059(5) 0.040(3) 0.177(7) 0.008(3) 0.013(5) -0.030(4)
C6 0.058(4) 0.069(4) 0.039(3) -0.024(3) -0.003(3) -0.017(3)
C7 0.018(2) 0.027(2) 0.021(2) 0.0011(19) 0.0023(16) 0.0009(17)
C8 0.017(2) 0.028(2) 0.028(2) 0.0045(19) -0.0005(16) 0.0069(19)
C9 0.021(2) 0.032(2) 0.020(2) 0.0009(19) -0.0071(16) 0.0036(18)
C10 0.028(2) 0.024(2) 0.019(2) -0.004(2) -0.0002(17) -0.0031(17)
C11 0.026(3) 0.036(3) 0.037(2) -0.004(2) -0.0110(19) -0.003(2)
C12 0.029(3) 0.027(2) 0.028(2) 0.002(2) -0.0082(19) -0.0029(19)
C13 0.059(3) 0.021(2) 0.026(2) -0.007(2) 0.008(2) -0.0023(19)
C14 0.039(3) 0.033(3) 0.038(3) -0.007(2) -0.015(2) -0.007(2)
C15 0.045(3) 0.023(2) 0.035(2) -0.006(2) -0.005(2) -0.004(2)
C16 0.034(3) 0.027(2) 0.037(3) 0.002(2) -0.004(2) -0.009(2)
C17 0.043(3) 0.039(3) 0.059(3) -0.011(3) 0.017(3) -0.025(3)
C18 0.085(4) 0.029(3) 0.026(2) -0.017(3) 0.021(3) -0.002(2)
C19 0.095(5) 0.033(3) 0.023(2) 0.000(3) -0.012(3) -0.003(2)
K1 0.0419(6) 0.0408(6) 0.0277(5) -0.0162(5) 0.0153(4) -0.0054(5)
N1 0.0209(19) 0.0280(19) 0.0181(16) 0.0005(16) -0.0040(13) -0.0014(14)
Si1 0.0236(7) 0.0462(8) 0.0240(6) 0.0021(6) 0.0043(5) 0.0028(6)
Si2 0.0317(8) 0.0276(7) 0.0500(8) -0.0002(6) 0.0004(6) -0.0090(6)

loop_
_atom_type_symbol
_atom_type_description
_atom_type_scat_dispersion_real
_atom_type_scat_dispersion_imag
_atom_type_scat_source
C C 0.0033 0.0016 'International Tables Vol C Tables 4.2.6.8 and 6.1.1.4'
H H 0.0000 0.0000 'International Tables Vol C Tables 4.2.6.8 and 6.1.1.4'
Al Al 0.0645 0.0514 'International Tables Vol C Tables 4.2.6.8 and 6.1.1.4'
B B 0.0013 0.0007 'International Tables Vol C Tables 4.2.6.8 and 6.1.1.4'
K K 0.2009 0.2494 'International Tables Vol C Tables 4.2.6.8 and 6.1.1.4'
N N 0.0061 0.0033 'International Tables Vol C Tables 4.2.6.8 and 6.1.1.4'
O O 0.0106 0.0060 'International Tables Vol C Tables 4.2.6.8 and 6.1.1.4'
Si Si 0.0817 0.0704 'International Tables Vol C Tables 4.2.6.8 and 6.1.1.4'

loop_
_geom_angle_atom_site_label_1
_geom_angle_atom_site_label_2
_geom_angle_atom_site_label_3
_geom_angle_site_symmetry_1
_geom_angle_site_symmetry_3
_geom_angle
_geom_angle_publ_flag
O1A C20A C21A . . 108.6(5) ?
O1A C20A H20A . . 110.0 ?
C21A C20A H20A . . 110.0 ?
O1A C20A H20B . . 110.0 ?
C21A C20A H20B . . 110.0 ?
H20A C20A H20B . . 108.4 ?
O2A C21A C20A . . 111.1(7) ?
O2A C21A H21A . . 109.4 ?
C20A C21A H21A . . 109.4 ?
O2A C21A H21B . . 109.4 ?
C20A C21A H21B . . 109.4 ?
H21A C21A H21B . . 108.0 ?
O2A C22A C23A . . 106.8(5) ?
O2A C22A H22A . . 110.4 ?
C23A C22A H22A . . 110.4 ?
O2A C22A H22B . . 110.4 ?
C23A C22A H22B . . 110.4 ?
H22A C22A H22B . . 108.6 ?
O3A C23A C22A . . 113.5(7) ?
O3A C23A H23A . . 108.9 ?
C22A C23A H23A . . 108.9 ?
O3A C23A H23B . . 108.9 ?
C22A C23A H23B . . 108.9 ?
H23A C23A H23B . . 107.7 ?
O3A C24A C25A . . 107.3(5) ?
O3A C24A H24A . . 110.2 ?
C25A C24A H24A . . 110.2 ?
O3A C24A H24B . . 110.2 ?
C25A C24A H24B . . 110.2 ?
H24A C24A H24B . . 108.5 ?
O4A C25A C24A . . 114.7(6) ?
O4A C25A H25A . . 108.6 ?
C24A C25A H25A . . 108.6 ?
O4A C25A H25B . . 108.6 ?
C24A C25A H25B . . 108.6 ?
H25A C25A H25B . . 107.6 ?
O4A C26A C27A . . 109.1(6) ?
O4A C26A H26A . . 109.9 ?
C27A C26A H26A . . 109.9 ?
O4A C26A H26B . . 109.9 ?
C27A C26A H26B . . 109.9 ?
H26A C26A H26B . . 108.3 ?
O1A C27A C26A . . 112.4(6) ?
O1A C27A H27A . . 109.1 ?
C26A C27A H27A . . 109.1 ?
O1A C27A H27B . . 109.1 ?
C26A C27A H27B . . 109.1 ?
H27A C27A H27B . . 107.9 ?
C27A O1A C20A . . 113.1(6) ?
C27A O1A K1 . . 110.4(4) ?
C20A O1A K1 . . 115.8(3) ?
C21A O2A C22A . . 110.7(5) ?
C21A O2A K1 . . 112.5(3) ?
C22A O2A K1 . . 122.6(3) ?
C23A O3A C24A . . 113.6(5) ?
C23A O3A K1 . . 110.4(5) ?
C24A O3A K1 . . 116.4(3) ?
C25A O4A C26A . . 115.9(6) ?
C25A O4A K1 . . 108.7(4) ?
C26A O4A K1 . . 117.9(4) ?
O1B C20B C21B . . 110.(3) ?
O1B C20B H20C . . 109.6 ?
C21B C20B H20C . . 109.6 ?
O1B C20B H20D . . 109.6 ?
C21B C20B H20D . . 109.6 ?
H20C C20B H20D . . 108.2 ?
O2B C21B C20B . . 111.(4) ?
O2B C21B H21C . . 109.5 ?
C20B C21B H21C . . 109.5 ?
O2B C21B H21D . . 109.5 ?
C20B C21B H21D . . 109.5 ?
H21C C21B H21D . . 108.1 ?
O2B C22B C23B . . 118.(3) ?
O2B C22B H22C . . 107.9 ?
C23B C22B H22C . . 107.9 ?
O2B C22B H22D . . 107.9 ?
C23B C22B H22D . . 107.9 ?
H22C C22B H22D . . 107.2 ?
O3B C23B C22B . . 101.(3) ?
O3B C23B H23C . . 111.5 ?
C22B C23B H23C . . 111.5 ?
O3B C23B H23D . . 111.5 ?
C22B C23B H23D . . 111.5 ?
H23C C23B H23D . . 109.3 ?
O3B C24B C25B . . 102.(3) ?
O3B C24B H24C . . 111.3 ?
C25B C24B H24C . . 111.3 ?
O3B C24B H24D . . 111.3 ?
C25B C24B H24D . . 111.3 ?
H24C C24B H24D . . 109.2 ?
O4B C25B C24B . . 110.(4) ?
O4B C25B H25C . . 109.7 ?
C24B C25B H25C . . 109.7 ?
O4B C25B H25D . . 109.7 ?
C24B C25B H25D . . 109.7 ?
H25C C25B H25D . . 108.2 ?
O4B C26B C27B . . 103.(3) ?
O4B C26B H26C . . 111.3 ?
C27B C26B H26C . . 111.3 ?
O4B C26B H26D . . 111.3 ?
C27B C26B H26D . . 111.3 ?
H26C C26B H26D . . 109.2 ?
O1B C27B C26B . . 112.(5) ?
O1B C27B H27C . . 109.3 ?
C26B C27B H27C . . 109.3 ?
O1B C27B H27D . . 109.3 ?
C26B C27B H27D . . 109.3 ?
H27C C27B H27D . . 107.9 ?
C27B O1B C20B . . 125.(4) ?
C27B O1B K1 . . 102.(3) ?
C20B O1B K1 . . 119.2(19) ?
C21B O2B C22B . . 109.(4) ?
C21B O2B K1 . . 117.(3) ?
C22B O2B K1 . . 117.2(19) ?
C23B O3B C24B . . 94.(3) ?
C23B O3B K1 . . 130.1(19) ?
C24B O3B K1 . . 120.3(18) ?
C25B O4B C26B . . 121.(3) ?
C25B O4B K1 . . 109.(3) ?
C26B O4B K1 . . 115.(2) ?
O8A C28A C29A . . 112.5(10) ?
O8A C28A H28A . . 109.1 ?
C29A C28A H28A . . 109.1 ?
O8A C28A H28B . . 109.1 ?
C29A C28A H28B . . 109.1 ?
H28A C28A H28B . . 107.8 ?
O5A C29A C28A . . 106.8(10) ?
O5A C29A H29A . . 110.4 ?
C28A C29A H29A . . 110.4 ?
O5A C29A H29B . . 110.4 ?
C28A C29A H29B . . 110.4 ?
H29A C29A H29B . . 108.6 ?
O5A C30A C31A . . 112.8(12) ?
O5A C30A H30A . . 109.0 ?
C31A C30A H30A . . 109.0 ?
O5A C30A H30B . . 109.0 ?
C31A C30A H30B . . 109.0 ?
H30A C30A H30B . . 107.8 ?
O6A C31A C30A . . 109.3(11) ?
O6A C31A H31A . . 109.8 ?
C30A C31A H31A . . 109.8 ?
O6A C31A H31B . . 109.8 ?
C30A C31A H31B . . 109.8 ?
H31A C31A H31B . . 108.3 ?
O6A C32A C33A . . 113.7(11) ?
O6A C32A H32A . . 108.8 ?
C33A C32A H32A . . 108.8 ?
O6A C32A H32B . . 108.8 ?
C33A C32A H32B . . 108.8 ?
H32A C32A H32B . . 107.7 ?
O7A C33A C32A . . 108.0(10) ?
O7A C33A H33A . . 110.1 ?
C32A C33A H33A . . 110.1 ?
O7A C33A H33B . . 110.1 ?
C32A C33A H33B . . 110.1 ?
H33A C33A H33B . . 108.4 ?
O7A C34A C35A . . 112.8(10) ?
O7A C34A H34A . . 109.0 ?
C35A C34A H34A . . 109.0 ?
O7A C34A H34B . . 109.0 ?
C35A C34A H34B . . 109.0 ?
H34A C34A H34B . . 107.8 ?
O8A C35A C34A . . 108.2(9) ?
O8A C35A H35A . . 110.1 ?
C34A C35A H35A . . 110.1 ?
O8A C35A H35B . . 110.1 ?
C34A C35A H35B . . 110.1 ?
H35A C35A H35B . . 108.4 ?
C30A O5A C29A . . 114.4(14) ?
C30A O5A K1 . . 107.2(11) ?
C29A O5A K1 . . 118.0(10) ?
C32A O6A C31A . . 116.3(15) ?
C32A O6A K1 . . 109.0(10) ?
C31A O6A K1 . . 118.0(9) ?
C34A O7A C33A . . 114.5(12) ?
C34A O7A K1 . . 111.0(8) ?
C33A O7A K1 . . 117.6(9) ?
C28A O8A C35A . . 114.8(13) ?
C28A O8A K1 . . 113.0(9) ?
C35A O8A K1 . . 115.2(8) ?
O8B C28B C29B . . 110.0(16) ?
O8B C28B H28C . . 109.7 ?
C29B C28B H28C . . 109.7 ?
O8B C28B H28D . . 109.7 ?
C29B C28B H28D . . 109.7 ?
H28C C28B H28D . . 108.2 ?
O5B C29B C28B . . 113.9(18) ?
O5B C29B H29C . . 108.8 ?
C28B C29B H29C . . 108.8 ?
O5B C29B H29D . . 108.8 ?
C28B C29B H29D . . 108.8 ?
H29C C29B H29D . . 107.7 ?
O5B C30B C31B . . 108.1(16) ?
O5B C30B H30C . . 110.1 ?
C31B C30B H30C . . 110.1 ?
O5B C30B H30D . . 110.1 ?
C31B C30B H30D . . 110.1 ?
H30C C30B H30D . . 108.4 ?
O6B C31B C30B . . 113.4(18) ?
O6B C31B H31C . . 108.9 ?
C30B C31B H31C . . 108.9 ?
O6B C31B H31D . . 108.9 ?
C30B C31B H31D . . 108.9 ?
H31C C31B H31D . . 107.7 ?
O6B C32B C33B . . 105.9(15) ?
O6B C32B H32C . . 110.5 ?
C33B C32B H32C . . 110.5 ?
O6B C32B H32D . . 110.5 ?
C33B C32B H32D . . 110.5 ?
H32C C32B H32D . . 108.7 ?
O7B C33B C32B . . 111.6(14) ?
O7B C33B H33C . . 109.3 ?
C32B C33B H33C . . 109.3 ?
O7B C33B H33D . . 109.3 ?
C32B C33B H33D . . 109.3 ?
H33C C33B H33D . . 108.0 ?
O7B C34B C35B . . 109.5(14) ?
O7B C34B H34C . . 109.8 ?
C35B C34B H34C . . 109.8 ?
O7B C34B H34D . . 109.8 ?
C35B C34B H34D . . 109.8 ?
H34C C34B H34D . . 108.2 ?
O8B C35B C34B . . 113.0(17) ?
O8B C35B H35C . . 109.0 ?
C34B C35B H35C . . 109.0 ?
O8B C35B H35D . . 109.0 ?
C34B C35B H35D . . 109.0 ?
H35C C35B H35D . . 107.8 ?
C30B O5B C29B . . 112.(2) ?
C30B O5B K1 . . 118.4(15) ?
C29B O5B K1 . . 108.9(16) ?
C31B O6B C32B . . 109.(2) ?
C31B O6B K1 . . 110.8(16) ?
C32B O6B K1 . . 121.3(15) ?
C34B O7B C33B . . 115.7(15) ?
C34B O7B K1 . . 116.4(11) ?
C33B O7B K1 . . 109.9(13) ?
C28B O8B C35B . . 115.(2) ?
C28B O8B K1 . . 119.3(13) ?
C35B O8B K1 . . 110.9(14) ?
N1 Al1 C7 . . 94.45(16) ?
N1 Al1 B1 . . 131.63(19) ?
C7 Al1 B1 . . 126.47(19) ?
N1 Al1 B2 . . 122.42(18) ?
C7 Al1 B2 . . 130.7(2) ?
B1 Al1 B2 . . 51.0(2) ?
N1 Al1 H3 . . 106.7(14) ?
C7 Al1 H3 . . 118.7(13) ?
B1 Al1 H3 . . 34.8(15) ?
B2 Al1 H3 . . 83.2(15) ?
N1 Al1 H6 . . 108.5(12) ?
C7 Al1 H6 . . 109.5(14) ?
B1 Al1 H6 . . 83.4(14) ?
B2 Al1 H6 . . 33.0(14) ?
H3 Al1 H6 . . 116.(2) ?
B2 B1 Al1 . . 65.3(2) ?
B2 B1 H1 . . 111.(3) ?
Al1 B1 H1 . . 100.(3) ?
B2 B1 H3 . . 117.8(19) ?
Al1 B1 H3 . . 57.4(19) ?
H1 B1 H3 . . 101.(3) ?
B2 B1 H2 . . 100.(2) ?
Al1 B1 H2 . . 132.(2) ?
H1 B1 H2 . . 127.(3) ?
H3 B1 H2 . . 101.(3) ?
B1 B2 Al1 . . 63.7(2) ?
B1 B2 H5 . . 114.(2) ?
Al1 B2 H5 . . 110.(2) ?
B1 B2 H4 . . 104.(2) ?
Al1 B2 H4 . . 132.(2) ?
H5 B2 H4 . . 117.(3) ?
B1 B2 H6 . . 120.(2) ?
Al1 B2 H6 . . 58.(2) ?
H5 B2 H6 . . 97.(3) ?
H4 B2 H6 . . 106.(3) ?
Si1 C1 H1A . . 109.5 ?
Si1 C1 H1B . . 109.5 ?
H1A C1 H1B . . 109.5 ?
Si1 C1 H1C . . 109.5 ?
H1A C1 H1C . . 109.5 ?
H1B C1 H1C . . 109.5 ?
Si1 C2 H2A . . 109.5 ?
Si1 C2 H2B . . 109.5 ?
H2A C2 H2B . . 109.5 ?
Si1 C2 H2C . . 109.5 ?
H2A C2 H2C . . 109.5 ?
H2B C2 H2C . . 109.5 ?
Si1 C3 H3A . . 109.5 ?
Si1 C3 H3B . . 109.5 ?
H3A C3 H3B . . 109.5 ?
Si1 C3 H3C . . 109.5 ?
H3A C3 H3C . . 109.5 ?
H3B C3 H3C . . 109.5 ?
Si2 C4 H4A . . 109.5 ?
Si2 C4 H4B . . 109.5 ?
H4A C4 H4B . . 109.5 ?
Si2 C4 H4C . . 109.5 ?
H4A C4 H4C . . 109.5 ?
H4B C4 H4C . . 109.5 ?
Si2 C5 H5A . . 109.5 ?
Si2 C5 H5B . . 109.5 ?
H5A C5 H5B . . 109.5 ?
Si2 C5 H5C . . 109.5 ?
H5A C5 H5C . . 109.5 ?
H5B C5 H5C . . 109.5 ?
Si2 C6 H6A . . 109.5 ?
Si2 C6 H6B . . 109.5 ?
H6A C6 H6B . . 109.5 ?
Si2 C6 H6C . . 109.5 ?
H6A C6 H6C . . 109.5 ?
H6B C6 H6C . . 109.5 ?
C8 C7 Si2 . . 108.9(3) ?
C8 C7 Si1 . . 105.2(3) ?
Si2 C7 Si1 . . 117.6(2) ?
C8 C7 Al1 . . 98.1(2) ?
Si2 C7 Al1 . . 113.4(2) ?
Si1 C7 Al1 . . 111.4(2) ?
C9 C8 C7 . . 119.0(4) ?
C9 C8 H8 . . 120.5 ?
C7 C8 H8 . . 120.5 ?
C8 C9 N1 . . 120.8(3) ?
C8 C9 H9 . . 119.6 ?
N1 C9 H9 . . 119.6 ?
N1 C10 C13 . . 111.0(3) ?
N1 C10 C12 . . 108.0(3) ?
C13 C10 C12 . . 108.3(4) ?
N1 C10 C11 . . 112.9(3) ?
C13 C10 C11 . . 108.8(3) ?
C12 C10 C11 . . 107.7(3) ?
C14 C11 C10 . . 110.5(4) ?
C14 C11 H11A . . 109.5 ?
C10 C11 H11A . . 109.5 ?
C14 C11 H11B . . 109.5 ?
C10 C11 H11B . . 109.5 ?
H11A C11 H11B . . 108.1 ?
C16 C12 C10 . . 110.8(3) ?
C16 C12 H12A . . 109.5 ?
C10 C12 H12A . . 109.5 ?
C16 C12 H12B . . 109.5 ?
C10 C12 H12B . . 109.5 ?
H12A C12 H12B . . 108.1 ?
C10 C13 C18 . . 110.8(3) ?
C10 C13 H13A . . 109.5 ?
C18 C13 H13A . . 109.5 ?
C10 C13 H13B . . 109.5 ?
C18 C13 H13B . . 109.5 ?
H13A C13 H13B . . 108.1 ?
C15 C14 C19 . . 108.8(4) ?
C15 C14 C11 . . 109.4(3) ?
C19 C14 C11 . . 109.4(4) ?
C15 C14 H14 . . 109.7 ?
C19 C14 H14 . . 109.7 ?
C11 C14 H14 . . 109.7 ?
C16 C15 C14 . . 109.3(3) ?
C16 C15 H15A . . 109.8 ?
C14 C15 H15A . . 109.8 ?
C16 C15 H15B . . 109.8 ?
C14 C15 H15B . . 109.8 ?
H15A C15 H15B . . 108.3 ?
C15 C16 C17 . . 109.7(4) ?
C15 C16 C12 . . 109.8(4) ?
C17 C16 C12 . . 109.5(4) ?
C15 C16 H16 . . 109.3 ?
C17 C16 H16 . . 109.3 ?
C12 C16 H16 . . 109.3 ?
C18 C17 C16 . . 109.1(4) ?
C18 C17 H17A . . 109.9 ?
C16 C17 H17A . . 109.9 ?
C18 C17 H17B . . 109.9 ?
C16 C17 H17B . . 109.9 ?
H17A C17 H17B . . 108.3 ?
C19 C18 C17 . . 109.5(4) ?
C19 C18 C13 . . 109.0(5) ?
C17 C18 C13 . . 109.8(4) ?
C19 C18 H18 . . 109.5 ?
C17 C18 H18 . . 109.5 ?
C13 C18 H18 . . 109.5 ?
C18 C19 C14 . . 110.1(4) ?
C18 C19 H19A . . 109.6 ?
C14 C19 H19A . . 109.6 ?
C18 C19 H19B . . 109.6 ?
C14 C19 H19B . . 109.6 ?
H19A C19 H19B . . 108.2 ?
O3B K1 O1B . . 94.5(6) ?
O3B K1 O4B . . 62.9(6) ?
O1B K1 O4B . . 64.2(6) ?
O8B K1 O6B . . 92.0(8) ?
O7A K1 O6A . . 63.3(4) ?
O2A K1 O4A . . 91.81(12) ?
O8B K1 O5B . . 62.5(7) ?
O6B K1 O5B . . 61.7(7) ?
O7A K1 O8A . . 63.2(4) ?
O6A K1 O8A . . 93.2(5) ?
O2A K1 O3A . . 61.02(11) ?
O4A K1 O3A . . 62.16(12) ?
C9 N1 C10 . . 119.1(3) ?
C9 N1 Al1 . . 106.8(2) ?
C10 N1 Al1 . . 133.4(3) ?
C7 Si1 C2 . . 112.1(2) ?
C7 Si1 C1 . . 109.9(2) ?
C2 Si1 C1 . . 106.5(3) ?
C7 Si1 C3 . . 113.3(2) ?
C2 Si1 C3 . . 106.2(2) ?
C1 Si1 C3 . . 108.6(2) ?
C7 Si2 C4 . . 109.9(2) ?
C7 Si2 C5 . . 113.7(3) ?
C4 Si2 C5 . . 107.1(3) ?
C7 Si2 C6 . . 112.1(2) ?
C4 Si2 C6 . . 107.4(2) ?
C5 Si2 C6 . . 106.3(3) ?

loop_
_geom_bond_atom_site_label_1
_geom_bond_atom_site_label_2
_geom_bond_site_symmetry_2
_geom_bond_distance
_geom_bond_publ_flag
C20A O1A . 1.435(7) ?
C20A C21A . 1.555(13) ?
C20A H20A . 0.99 ?
C20A H20B . 0.99 ?
C21A O2A . 1.410(10) ?
C21A H21A . 0.99 ?
C21A H21B . 0.99 ?
C22A O2A . 1.433(7) ?
C22A C23A . 1.527(11) ?
C22A H22A . 0.99 ?
C22A H22B . 0.99 ?
C23A O3A . 1.416(10) ?
C23A H23A . 0.99 ?
C23A H23B . 0.99 ?
C24A O3A . 1.439(7) ?
C24A C25A . 1.546(10) ?
C24A H24A . 0.99 ?
C24A H24B . 0.99 ?
C25A O4A . 1.373(8) ?
C25A H25A . 0.99 ?
C25A H25B . 0.99 ?
C26A O4A . 1.435(7) ?
C26A C27A . 1.547(10) ?
C26A H26A . 0.99 ?
C26A H26B . 0.99 ?
C27A O1A . 1.393(9) ?
C27A H27A . 0.99 ?
C27A H27B . 0.99 ?
O1A K1 . 2.822(4) ?
O2A K1 . 2.702(4) ?
O3A K1 . 2.822(4) ?
O4A K1 . 2.768(5) ?
C20B O1B . 1.37(4) ?
C20B C21B . 1.77(6) ?
C20B H20C . 0.99 ?
C20B H20D . 0.99 ?
C21B O2B . 1.16(6) ?
C21B H21C . 0.99 ?
C21B H21D . 0.99 ?
C22B O2B . 1.44(4) ?
C22B C23B . 1.77(5) ?
C22B H22C . 0.99 ?
C22B H22D . 0.99 ?
C23B O3B . 1.44(5) ?
C23B H23C . 0.99 ?
C23B H23D . 0.99 ?
C24B O3B . 1.45(4) ?
C24B C25B . 1.66(7) ?
C24B H24C . 0.99 ?
C24B H24D . 0.99 ?
C25B O4B . 1.39(7) ?
C25B H25C . 0.99 ?
C25B H25D . 0.99 ?
C26B O4B . 1.39(4) ?
C26B C27B . 1.78(7) ?
C26B H26C . 0.99 ?
C26B H26D . 0.99 ?
C27B O1B . 1.13(6) ?
C27B H27C . 0.99 ?
C27B H27D . 0.99 ?
O1B K1 . 2.73(2) ?
O2B K1 . 2.85(2) ?
O3B K1 . 2.708(18) ?
O4B K1 . 2.73(2) ?
C28A O8A . 1.401(17) ?
C28A C29A . 1.505(14) ?
C28A H28A . 0.99 ?
C28A H28B . 0.99 ?
C29A O5A . 1.43(2) ?
C29A H29A . 0.99 ?
C29A H29B . 0.99 ?
C30A O5A . 1.413(18) ?
C30A C31A . 1.516(15) ?
C30A H30A . 0.99 ?
C30A H30B . 0.99 ?
C31A O6A . 1.429(18) ?
C31A H31A . 0.99 ?
C31A H31B . 0.99 ?
C32A O6A . 1.35(2) ?
C32A C33A . 1.513(16) ?
C32A H32A . 0.99 ?
C32A H32B . 0.99 ?
C33A O7A . 1.481(13) ?
C33A H33A . 0.99 ?
C33A H33B . 0.99 ?
C34A O7A . 1.416(19) ?
C34A C35A . 1.532(14) ?
C34A H34A . 0.99 ?
C34A H34B . 0.99 ?
C35A O8A . 1.447(17) ?
C35A H35A . 0.99 ?
C35A H35B . 0.99 ?
O5A K1 . 2.83(2) ?
O6A K1 . 2.762(19) ?
O7A K1 . 2.650(13) ?
O8A K1 . 2.800(16) ?
C28B O8B . 1.40(3) ?
C28B C29B . 1.50(2) ?
C28B H28C . 0.99 ?
C28B H28D . 0.99 ?
C29B O5B . 1.45(3) ?
C29B H29C . 0.99 ?
C29B H29D . 0.99 ?
C30B O5B . 1.40(3) ?
C30B C31B . 1.53(2) ?
C30B H30C . 0.99 ?
C30B H30D . 0.99 ?
C31B O6B . 1.40(3) ?
C31B H31C . 0.99 ?
C31B H31D . 0.99 ?
C32B O6B . 1.51(3) ?
C32B C33B . 1.53(2) ?
C32B H32C . 0.99 ?
C32B H32D . 0.99 ?
C33B O7B . 1.45(2) ?
C33B H33C . 0.99 ?
C33B H33D . 0.99 ?
C34B O7B . 1.38(3) ?
C34B C35B . 1.51(2) ?
C34B H34C . 0.99 ?
C34B H34D . 0.99 ?
C35B O8B . 1.44(3) ?
C35B H35C . 0.99 ?
C35B H35D . 0.99 ?
O5B K1 . 2.77(3) ?
O6B K1 . 2.75(3) ?
O7B K1 . 2.900(19) ?
O8B K1 . 2.74(3) ?
Al1 N1 . 1.845(3) ?
Al1 C7 . 1.998(4) ?
Al1 B1 . 2.139(5) ?
Al1 B2 . 2.169(5) ?
Al1 H3 . 1.80(4) ?
Al1 H6 . 1.83(4) ?
B1 B2 . 1.854(7) ?
B1 H1 . 1.08(5) ?
B1 H3 . 1.22(5) ?
B1 H2 . 1.17(4) ?
B2 H5 . 1.10(4) ?
B2 H4 . 1.13(5) ?
B2 H6 . 1.18(4) ?
C1 Si1 . 1.895(5) ?
C1 H1A . 0.98 ?
C1 H1B . 0.98 ?
C1 H1C . 0.98 ?
C2 Si1 . 1.889(5) ?
C2 H2A . 0.98 ?
C2 H2B . 0.98 ?
C2 H2C . 0.98 ?
C3 Si1 . 1.899(4) ?
C3 H3A . 0.98 ?
C3 H3B . 0.98 ?
C3 H3C . 0.98 ?
C4 Si2 . 1.877(5) ?
C4 H4A . 0.98 ?
C4 H4B . 0.98 ?
C4 H4C . 0.98 ?
C5 Si2 . 1.881(6) ?
C5 H5A . 0.98 ?
C5 H5B . 0.98 ?
C5 H5C . 0.98 ?
C6 Si2 . 1.888(5) ?
C6 H6A . 0.98 ?
C6 H6B . 0.98 ?
C6 H6C . 0.98 ?
C7 C8 . 1.548(5) ?
C7 Si2 . 1.863(4) ?
C7 Si1 . 1.880(4) ?
C8 C9 . 1.354(5) ?
C8 H8 . 0.95 ?
C9 N1 . 1.394(5) ?
C9 H9 . 0.95 ?
C10 N1 . 1.482(5) ?
C10 C13 . 1.534(6) ?
C10 C12 . 1.539(6) ?
C10 C11 . 1.549(6) ?
C11 C14 . 1.539(6) ?
C11 H11A . 0.99 ?
C11 H11B . 0.99 ?
C12 C16 . 1.536(6) ?
C12 H12A . 0.99 ?
C12 H12B . 0.99 ?
C13 C18 . 1.544(6) ?
C13 H13A . 0.99 ?
C13 H13B . 0.99 ?
C14 C15 . 1.537(6) ?
C14 C19 . 1.537(7) ?
C14 H14 . 1.0 ?
C15 C16 . 1.525(6) ?
C15 H15A . 0.99 ?
C15 H15B . 0.99 ?
C16 C17 . 1.534(6) ?
C16 H16 . 1.0 ?
C17 C18 . 1.527(7) ?
C17 H17A . 0.99 ?
C17 H17B . 0.99 ?
C18 C19 . 1.527(7) ?
C18 H18 . 1.0 ?
C19 H19A . 0.99 ?
C19 H19B . 0.99 ?
